data_4112412
loop_
_publ_author_name
'Marcin St\;epie\'n'
'Lechos\/law Latos-Gra\.zy\'nski'
'Ludmi\/la Szterenberg'
'Jaros\/law Panek'
'Zdzis\/law Latajka'

_publ_section_title
;
 Cadmium(II) and Nickel(II) Complexes of Benziporphyrins. A Study of Weak
 Intramolecular Metal-Arene Interactions
;
_journal_name_full 'Journal of the American Chemical Society'
_journal_page_first 4566
_journal_page_last 4580
_journal_paper_doi 10.1021/ja039384u
_journal_volume 126
_journal_year 2004
_chemical_formula_sum 'C48 H34 Cl5 N3 Ni'
_chemical_formula_weight 888.74
_chemical_name_systematic
; 
Chloronickel(II) 5,10,15,20-Tetraphenyl-p-benziporphyrin
dichloromethane disolvate
;
_space_group_IT_number 2
_symmetry_cell_setting triclinic
_symmetry_space_group_name_Hall '-P 1'
_symmetry_space_group_name_H-M 'P -1'
_atom_sites_solution_hydrogens geom
_atom_sites_solution_primary direct
_atom_sites_solution_secondary difmap
_audit_creation_method SHELXL-97
_cell_angle_alpha 68.408(6)
_cell_angle_beta 85.394(5)
_cell_angle_gamma 75.773(5)
_cell_formula_units_Z 2
_cell_length_a 8.8580(10)
_cell_length_b 13.7820(10)
_cell_length_c 18.2964(10)
_cell_measurement_reflns_used 5000
_cell_measurement_temperature 100(2)
_cell_volume 2013.1(3)
_computing_cell_refinement 'Oxford Diffraction (Poland) Sp. z o.o'
_computing_data_collection 'Oxford Diffraction (Poland) Sp. z o.o'
_computing_data_reduction 'Oxford Diffraction (Poland) Sp. z o.o'
_computing_molecular_graphics 'SHELXTL-NT V5.1, Bruker AXS 1999'
_computing_publication_material 'SHELXL-97 (Sheldrick, 1997)'
_computing_structure_refinement 'SHELXL-97 (Sheldrick, 1997)'
_computing_structure_solution 'SHELXS-97 (Sheldrick, 1990)'
_diffrn_ambient_temperature 100(2)
_diffrn_detector_area_resol_mean 512
_diffrn_measured_fraction_theta_full 0.904
_diffrn_measured_fraction_theta_max 0.904
_diffrn_measurement_device_type 'Kuma KM4CCD'
_diffrn_measurement_method '\o scan'
_diffrn_radiation_monochromator graphite
_diffrn_radiation_source 'fine-focus sealed tube'
_diffrn_radiation_type MoK\a
_diffrn_radiation_wavelength 0.71073
_diffrn_reflns_av_R_equivalents 0.0331
_diffrn_reflns_av_sigmaI/netI 0.0742
_diffrn_reflns_limit_h_max 11
_diffrn_reflns_limit_h_min -11
_diffrn_reflns_limit_k_max 17
_diffrn_reflns_limit_k_min -18
_diffrn_reflns_limit_l_max 23
_diffrn_reflns_limit_l_min -24
_diffrn_reflns_number 19216
_diffrn_reflns_theta_full 28.45
_diffrn_reflns_theta_max 28.45
_diffrn_reflns_theta_min 3.35
_diffrn_standards_number 'none (area detector data)'
_exptl_absorpt_coefficient_mu 0.854
_exptl_absorpt_correction_T_max 0.752
_exptl_absorpt_correction_T_min 0.685
_exptl_absorpt_correction_type psi-scan
_exptl_absorpt_process_details 'XPREP Ver. 5.1/NT (Bruker Analytical X-ray Systems, 1997)'
_exptl_crystal_colour dark
_exptl_crystal_density_diffrn 1.466
_exptl_crystal_description block
_exptl_crystal_F_000 912
_exptl_crystal_size_max 0.50
_exptl_crystal_size_mid 0.30
_exptl_crystal_size_min 0.20
_refine_diff_density_max 0.501
_refine_diff_density_min -1.198
_refine_diff_density_rms 0.100
_refine_ls_extinction_method none
_refine_ls_goodness_of_fit_ref 1.130
_refine_ls_hydrogen_treatment mixed
_refine_ls_matrix_type full
_refine_ls_number_parameters 555
_refine_ls_number_reflns 9193
_refine_ls_number_restraints 2
_refine_ls_restrained_S_all 1.130
_refine_ls_R_factor_all 0.1051
_refine_ls_R_factor_gt 0.0676
_refine_ls_shift/su_max 0.069
_refine_ls_shift/su_mean 0.003
_refine_ls_structure_factor_coef Fsqd
_refine_ls_weighting_details 'w=1/[\s^2^(Fo^2^)+(0.0915P)^2^+1.7426P] where P=(Fo^2^+2Fc^2^)/3'
_refine_ls_weighting_scheme calc
_refine_ls_wR_factor_gt 0.1760
_refine_ls_wR_factor_ref 0.1948
_reflns_number_gt 6624
_reflns_number_total 9193
_reflns_threshold_expression >2sigma(I)
_cod_data_source_file ja039384usi20031103_060110_3.cif
_cod_data_source_block ms027a
_cod_depositor_comments
;
The following automatic conversions were performed:

'_refine_ls_weighting_scheme' value 'calc
w=1/[\s^2^(Fo^2^)+(0.0915P)^2^+1.7426P] where P=(Fo^2^+2Fc^2^)/3' was
changed to 'calc'. New tag '_refine_ls_weighting_details' was
created. The value of the new tag was set to
'w=1/[\s^2^(Fo^2^)+(0.0915P)^2^+1.7426P] where P=(Fo^2^+2Fc^2^)/3'.

Automatic conversion script
Id: cif_fix_values 3143 2015-03-26 13:38:13Z robertas 
;
_cod_database_code 4112412

loop_
_symmetry_equiv_pos_as_xyz
'x, y, z'
'-x, -y, -z'

loop_
_atom_site_label
_atom_site_type_symbol
_atom_site_fract_x
_atom_site_fract_y
_atom_site_fract_z
_atom_site_U_iso_or_equiv
_atom_site_adp_type
_atom_site_occupancy
_atom_site_calc_flag
_atom_site_refinement_flags
_atom_site_disorder_assembly
_atom_site_disorder_group
Ni1 Ni 0.79261(7) 0.71724(4) 0.66406(3) 0.02085(17) Uani 1 d . A 7
Cl1 Cl 0.56976(12) 0.80912(8) 0.69731(6) 0.0188(2) Uani 1 d . . .
C01 C 0.8634(4) 0.9466(3) 0.6296(2) 0.0120(8) Uani 1 d . . .
C02 C 0.8079(5) 0.9821(3) 0.6914(2) 0.0145(8) Uani 1 d . . .
H02 H 0.7550 1.0550 0.6803 0.017 Uiso 1 calc R . .
C03 C 0.8293(5) 0.9125(3) 0.7678(2) 0.0151(8) Uani 1 d . . .
H03 H 0.7923 0.9373 0.8095 0.018 Uiso 1 calc R . .
C04 C 0.9063(4) 0.8042(3) 0.7845(2) 0.0123(8) Uani 1 d . . .
C05 C 0.8806(4) 0.7210(3) 0.8560(2) 0.0125(8) Uani 1 d . . .
C06 C 0.8656(5) 0.6252(3) 0.8522(2) 0.0139(8) Uani 1 d . . .
C07 C 0.8716(5) 0.5269(3) 0.9189(2) 0.0160(8) Uani 1 d . . .
H07 H 0.8818 0.5178 0.9724 0.019 Uiso 1 calc R . .
C08 C 0.8604(5) 0.4505(3) 0.8919(2) 0.0170(8) Uani 1 d . . .
H08 H 0.8669 0.3769 0.9223 0.020 Uiso 1 calc R . .
C09 C 0.8363(4) 0.5015(3) 0.8074(2) 0.0137(8) Uani 1 d . . .
C10 C 0.8046(4) 0.4482(3) 0.7601(2) 0.0123(8) Uani 1 d . . .
C11 C 0.7779(4) 0.4955(3) 0.6783(2) 0.0119(7) Uani 1 d . . .
C12 C 0.7339(5) 0.4404(3) 0.6330(2) 0.0162(8) Uani 1 d . . .
H12 H 0.7187 0.3694 0.6526 0.019 Uiso 1 calc R . .
C13 C 0.7181(5) 0.5086(3) 0.5576(2) 0.0139(8) Uani 1 d . . .
H13 H 0.6894 0.4948 0.5141 0.017 Uiso 1 calc R . .
C14 C 0.7533(4) 0.6068(3) 0.5556(2) 0.0104(7) Uani 1 d . . .
C15 C 0.7443(4) 0.6960(3) 0.4870(2) 0.0107(7) Uani 1 d . . .
C16 C 0.7576(4) 0.7990(3) 0.4821(2) 0.0107(7) Uani 1 d . . .
C17 C 0.7461(4) 0.8895(3) 0.4082(2) 0.0119(7) Uani 1 d . . .
H17 H 0.7335 0.8888 0.3574 0.014 Uiso 1 calc R . .
C18 C 0.7566(4) 0.9745(3) 0.4252(2) 0.0127(8) Uani 1 d . . .
H18 H 0.7500 1.0455 0.3888 0.015 Uiso 1 calc R . .
C19 C 0.7801(4) 0.9379(3) 0.5097(2) 0.0120(7) Uani 1 d . . .
C20 C 0.8018(4) 1.0005(3) 0.5507(2) 0.0118(7) Uani 1 d . . .
C21 C 0.9718(4) 0.8457(3) 0.6481(2) 0.0126(8) Uani 1 d D . .
H21 H 1.030(4) 0.832(3) 0.6060(17) 0.015 Uiso 1 d D . .
C22 C 0.9925(4) 0.7765(3) 0.7242(2) 0.0114(7) Uani 1 d D . .
H22 H 1.064(4) 0.7090(17) 0.737(2) 0.014 Uiso 1 d D . .
N23 N 0.8443(4) 0.6066(3) 0.78352(19) 0.0132(7) Uani 1 d . . .
N24 N 0.7884(4) 0.5971(2) 0.63037(18) 0.0098(6) Uani 1 d . . .
N25 N 0.7814(4) 0.8274(3) 0.54295(19) 0.0129(7) Uani 1 d . . .
C26 C 0.7618(4) 1.1189(3) 0.5156(2) 0.0104(7) Uani 1 d . . .
C27 C 0.8520(5) 1.1773(3) 0.5344(2) 0.0122(8) Uani 1 d . . .
H27 H 0.9316 1.1408 0.5734 0.015 Uiso 1 calc R . .
C28 C 0.8269(5) 1.2871(3) 0.4969(2) 0.0153(8) Uani 1 d . . .
H28 H 0.8888 1.3257 0.5102 0.018 Uiso 1 calc R . .
C29 C 0.7099(5) 1.3415(3) 0.4390(2) 0.0168(8) Uani 1 d . . .
H29 H 0.6948 1.4167 0.4115 0.020 Uiso 1 calc R . .
C30 C 0.6163(5) 1.2851(3) 0.4222(2) 0.0148(8) Uani 1 d . . .
H30 H 0.5356 1.3220 0.3838 0.018 Uiso 1 calc R . .
C31 C 0.6397(4) 1.1754(3) 0.4611(2) 0.0131(8) Uani 1 d . . .
H31 H 0.5721 1.1379 0.4506 0.016 Uiso 1 calc R . .
C32 C 0.8584(5) 0.7422(3) 0.9303(2) 0.0135(8) Uani 1 d . . .
C33 C 0.9493(5) 0.8022(3) 0.9461(2) 0.0169(8) Uani 1 d . . .
H33 H 1.0255 0.8279 0.9094 0.020 Uiso 1 calc R . .
C34 C 0.9295(5) 0.8249(3) 1.0148(3) 0.0226(10) Uani 1 d . . .
H34 H 0.9914 0.8664 1.0246 0.027 Uiso 1 calc R . .
C35 C 0.8202(6) 0.7872(4) 1.0685(3) 0.0303(11) Uani 1 d . . .
H35 H 0.8071 0.8020 1.1157 0.036 Uiso 1 calc R . .
C36 C 0.7292(6) 0.7278(4) 1.0538(3) 0.0297(11) Uani 1 d . . .
H36 H 0.6538 0.7018 1.0910 0.036 Uiso 1 calc R . .
C37 C 0.7477(5) 0.7059(4) 0.9851(2) 0.0210(9) Uani 1 d . . .
H37 H 0.6839 0.6656 0.9753 0.025 Uiso 1 calc R . .
C38 C 0.7972(5) 0.3327(3) 0.7996(2) 0.0134(8) Uani 1 d . . .
C39 C 0.6882(5) 0.3031(3) 0.8578(2) 0.0172(8) Uani 1 d . . .
H39 H 0.6174 0.3566 0.8726 0.021 Uiso 1 calc R . .
C40 C 0.6817(5) 0.1964(3) 0.8944(3) 0.0221(9) Uani 1 d . . .
H40 H 0.6070 0.1771 0.9341 0.027 Uiso 1 calc R . .
C41 C 0.7846(5) 0.1179(3) 0.8729(3) 0.0246(10) Uani 1 d . . .
H41 H 0.7804 0.0448 0.8982 0.030 Uiso 1 calc R . .
C42 C 0.8931(5) 0.1455(3) 0.8150(3) 0.0230(10) Uani 1 d . . .
H42 H 0.9635 0.0918 0.8003 0.028 Uiso 1 calc R . .
C43 C 0.8982(5) 0.2531(3) 0.7785(2) 0.0181(8) Uani 1 d . . .
H43 H 0.9721 0.2723 0.7384 0.022 Uiso 1 calc R . .
C44 C 0.7093(5) 0.6854(3) 0.4121(2) 0.0130(8) Uani 1 d . . .
C45 C 0.8161(5) 0.6184(3) 0.3814(2) 0.0170(8) Uani 1 d . . .
H45 H 0.9125 0.5795 0.4080 0.020 Uiso 1 calc R . .
C46 C 0.7831(5) 0.6076(4) 0.3116(2) 0.0225(9) Uani 1 d . . .
H46 H 0.8566 0.5617 0.2908 0.027 Uiso 1 calc R . .
C47 C 0.6434(5) 0.6642(4) 0.2731(2) 0.0240(10) Uani 1 d . . .
H47 H 0.6200 0.6564 0.2261 0.029 Uiso 1 calc R . .
C48 C 0.5363(5) 0.7324(4) 0.3025(2) 0.0213(9) Uani 1 d . . .
H48 H 0.4414 0.7726 0.2749 0.026 Uiso 1 calc R . .
C49 C 0.5681(5) 0.7420(3) 0.3726(2) 0.0176(8) Uani 1 d . . .
H49 H 0.4935 0.7871 0.3935 0.021 Uiso 1 calc R . .
Cl2A Cl 0.24087(18) 0.92861(17) 0.79745(11) 0.0441(6) Uani 0.919(6) d P B 1
Cl3A Cl 0.4455(3) 0.99010(18) 0.88733(17) 0.0734(9) Uani 0.919(6) d P B 1
Cl2B Cl 0.240(2) 0.970(2) 0.8156(13) 0.044(6) Uiso 0.081(6) d P B 2
Cl3B Cl 0.435(2) 1.0299(17) 0.8320(16) 0.050(7) Uiso 0.081(6) d P B 2
C1C C 0.4245(8) 0.9115(8) 0.8352(6) 0.086(3) Uani 1 d . . .
H1C1 H 0.4588 0.8354 0.8701 0.103 Uiso 1 calc R C 1
H1C2 H 0.4976 0.9238 0.7907 0.103 Uiso 1 calc R C 1
Cl4A Cl 0.3502(7) 0.5464(3) 0.7970(6) 0.0507(19) Uani 0.538(17) d P D 3
Cl5A Cl 0.333(3) 0.6205(7) 0.9257(11) 0.058(4) Uani 0.36(4) d P D 3
C2C C 0.4260(9) 0.6171(6) 0.8476(5) 0.069(2) Uani 1 d . D 3
H2C1 H 0.5368 0.5816 0.8616 0.082 Uiso 1 calc R D 3
H2C2 H 0.4214 0.6916 0.8111 0.082 Uiso 1 calc R D 3
Cl4B Cl 0.3098(7) 0.5362(3) 0.8431(8) 0.054(3) Uani 0.462(17) d P D 4
Cl5B Cl 0.3720(12) 0.6469(15) 0.9376(3) 0.063(3) Uani 0.57(4) d P E 5
Cl5C Cl 0.438(4) 0.573(2) 0.9259(17) 0.097(13) Uiso 0.104(11) d P F 6

loop_
_atom_site_aniso_label
_atom_site_aniso_U_11
_atom_site_aniso_U_22
_atom_site_aniso_U_33
_atom_site_aniso_U_23
_atom_site_aniso_U_13
_atom_site_aniso_U_12
Ni1 0.0240(3) 0.0183(3) 0.0207(3) -0.0073(2) -0.0013(2) -0.0047(2)
Cl1 0.0176(5) 0.0213(5) 0.0169(5) -0.0060(4) -0.0013(4) -0.0041(4)
C01 0.0145(19) 0.0103(18) 0.0128(19) -0.0039(15) -0.0010(14) -0.0061(15)
C02 0.019(2) 0.0104(18) 0.014(2) -0.0055(16) -0.0004(15) -0.0018(15)
C03 0.022(2) 0.0128(19) 0.013(2) -0.0068(16) 0.0000(16) -0.0055(16)
C04 0.0126(19) 0.0154(19) 0.0109(19) -0.0056(15) -0.0029(14) -0.0047(15)
C05 0.0125(19) 0.0137(19) 0.0100(18) -0.0028(15) -0.0023(14) -0.0021(15)
C06 0.015(2) 0.0161(19) 0.0117(19) -0.0054(16) -0.0022(15) -0.0044(15)
C07 0.022(2) 0.0146(19) 0.0115(19) -0.0025(16) -0.0028(15) -0.0061(16)
C08 0.020(2) 0.0133(19) 0.014(2) 0.0007(16) -0.0050(16) -0.0051(16)
C09 0.0121(19) 0.0122(18) 0.015(2) -0.0032(16) -0.0023(14) -0.0014(15)
C10 0.0112(18) 0.0083(18) 0.016(2) -0.0024(15) -0.0013(14) -0.0015(14)
C11 0.0106(18) 0.0116(18) 0.0147(19) -0.0061(15) -0.0002(14) -0.0027(14)
C12 0.023(2) 0.0122(19) 0.016(2) -0.0064(16) 0.0003(16) -0.0066(16)
C13 0.018(2) 0.0102(18) 0.015(2) -0.0063(16) -0.0011(15) -0.0036(15)
C14 0.0103(18) 0.0102(18) 0.0111(18) -0.0034(15) 0.0003(14) -0.0040(14)
C15 0.0109(18) 0.0115(18) 0.0107(18) -0.0056(15) -0.0016(14) -0.0013(14)
C16 0.0088(18) 0.0107(18) 0.0142(19) -0.0053(15) -0.0007(14) -0.0033(14)
C17 0.0154(19) 0.0105(18) 0.0097(18) -0.0026(15) -0.0030(14) -0.0034(15)
C18 0.0123(19) 0.0140(19) 0.0121(19) -0.0027(15) -0.0017(14) -0.0059(15)
C19 0.0122(19) 0.0107(18) 0.0130(19) -0.0042(15) 0.0019(14) -0.0032(14)
C20 0.0124(19) 0.0131(19) 0.0112(19) -0.0044(15) 0.0003(14) -0.0055(15)
C21 0.0134(19) 0.0148(19) 0.0130(19) -0.0076(16) 0.0014(14) -0.0057(15)
C22 0.0115(19) 0.0076(17) 0.016(2) -0.0053(15) -0.0007(14) -0.0018(14)
N23 0.0135(16) 0.0108(16) 0.0156(17) -0.0055(13) -0.0034(13) -0.0012(13)
N24 0.0116(16) 0.0078(15) 0.0090(15) -0.0029(12) -0.0010(12) -0.0006(12)
N25 0.0159(17) 0.0109(16) 0.0156(17) -0.0077(13) 0.0018(13) -0.0056(13)
C26 0.0127(18) 0.0093(17) 0.0095(18) -0.0040(15) 0.0040(14) -0.0033(14)
C27 0.017(2) 0.0126(18) 0.0087(18) -0.0045(15) -0.0026(14) -0.0040(15)
C28 0.018(2) 0.0127(19) 0.018(2) -0.0082(16) 0.0016(16) -0.0055(15)
C29 0.021(2) 0.0092(18) 0.020(2) -0.0054(16) 0.0011(16) -0.0020(16)
C30 0.014(2) 0.017(2) 0.0120(19) -0.0046(16) -0.0025(15) -0.0005(15)
C31 0.0142(19) 0.0137(19) 0.0138(19) -0.0073(16) -0.0018(15) -0.0034(15)
C32 0.019(2) 0.0104(18) 0.0091(18) -0.0025(15) -0.0021(15) -0.0007(15)
C33 0.022(2) 0.0134(19) 0.013(2) -0.0036(16) -0.0038(16) -0.0009(16)
C34 0.033(3) 0.015(2) 0.020(2) -0.0088(18) -0.0129(18) 0.0027(18)
C35 0.038(3) 0.034(3) 0.014(2) -0.012(2) -0.0057(19) 0.008(2)
C36 0.030(3) 0.037(3) 0.015(2) -0.008(2) 0.0045(18) 0.000(2)
C37 0.019(2) 0.026(2) 0.015(2) -0.0062(18) -0.0023(16) -0.0009(18)
C38 0.017(2) 0.0082(18) 0.0134(19) -0.0014(15) -0.0052(15) -0.0026(15)
C39 0.019(2) 0.0140(19) 0.017(2) -0.0046(17) -0.0024(16) -0.0031(16)
C40 0.026(2) 0.017(2) 0.020(2) 0.0005(18) -0.0029(17) -0.0083(18)
C41 0.034(3) 0.011(2) 0.026(2) 0.0016(18) -0.0095(19) -0.0098(18)
C42 0.027(2) 0.013(2) 0.028(2) -0.0072(18) -0.0080(19) -0.0001(17)
C43 0.021(2) 0.0121(19) 0.020(2) -0.0041(17) -0.0012(16) -0.0031(16)
C44 0.018(2) 0.0123(18) 0.0094(18) -0.0014(15) 0.0000(14) -0.0091(15)
C45 0.018(2) 0.020(2) 0.016(2) -0.0064(17) 0.0000(16) -0.0087(17)
C46 0.026(2) 0.032(3) 0.018(2) -0.0147(19) 0.0079(17) -0.015(2)
C47 0.032(3) 0.038(3) 0.011(2) -0.0094(19) 0.0018(17) -0.024(2)
C48 0.026(2) 0.026(2) 0.013(2) -0.0043(18) -0.0039(17) -0.0107(18)
C49 0.020(2) 0.018(2) 0.016(2) -0.0051(17) -0.0023(16) -0.0079(17)
Cl2A 0.0300(8) 0.0451(11) 0.0424(10) -0.0048(8) 0.0103(6) -0.0026(7)
Cl3A 0.1060(18) 0.0550(13) 0.078(2) -0.0459(14) 0.0242(13) -0.0260(12)
C1C 0.033(4) 0.127(7) 0.147(8) -0.114(7) 0.002(4) -0.006(4)
Cl4A 0.056(2) 0.0255(15) 0.060(4) -0.0101(18) -0.016(3) 0.0058(14)
Cl5A 0.064(6) 0.067(4) 0.050(5) -0.022(3) 0.032(4) -0.038(4)
C2C 0.081(5) 0.051(4) 0.090(6) -0.036(4) 0.044(4) -0.041(4)
Cl4B 0.043(2) 0.0275(17) 0.078(6) -0.004(2) -0.013(3) -0.0023(14)
Cl5B 0.045(3) 0.081(6) 0.046(2) -0.010(2) 0.0035(19) -0.006(3)

loop_
_atom_type_symbol
_atom_type_description
_atom_type_scat_dispersion_real
_atom_type_scat_dispersion_imag
_atom_type_scat_source
C C 0.0033 0.0016 'International Tables Vol C Tables 4.2.6.8 and 6.1.1.4'
H H 0.0000 0.0000 'International Tables Vol C Tables 4.2.6.8 and 6.1.1.4'
N N 0.0061 0.0033 'International Tables Vol C Tables 4.2.6.8 and 6.1.1.4'
Cl Cl 0.1484 0.1585 'International Tables Vol C Tables 4.2.6.8 and 6.1.1.4'
Ni Ni 0.3393 1.1124 'International Tables Vol C Tables 4.2.6.8 and 6.1.1.4'

loop_
_geom_angle_atom_site_label_1
_geom_angle_atom_site_label_2
_geom_angle_atom_site_label_3
_geom_angle
N24 Ni1 N23 90.36(12)
N24 Ni1 N25 91.32(12)
N23 Ni1 N25 170.59(12)
N24 Ni1 Cl1 119.31(10)
N23 Ni1 Cl1 93.19(9)
N25 Ni1 Cl1 94.06(9)
N24 Ni1 C21 137.70(13)
N23 Ni1 C21 101.89(12)
N25 Ni1 C21 70.86(12)
Cl1 Ni1 C21 100.46(9)
N24 Ni1 C22 137.50(12)
N23 Ni1 C22 71.37(12)
N25 Ni1 C22 101.39(12)
Cl1 Ni1 C22 100.22(9)
C21 Ni1 C22 30.57(12)
N24 Ni1 H22 118.2(4)
N23 Ni1 H22 61.3(8)
N25 Ni1 H22 109.9(8)
Cl1 Ni1 H22 116.2(6)
C21 Ni1 H22 43.8(6)
C22 Ni1 H22 19.7(4)
N24 Ni1 H21 118.9(4)
N23 Ni1 H21 110.8(8)
N25 Ni1 H21 60.5(8)
Cl1 Ni1 H21 115.9(6)
C21 Ni1 H21 19.3(4)
C22 Ni1 H21 43.8(6)
H22 Ni1 H21 49.5(11)
C02 C01 C21 117.9(3)
C02 C01 C20 123.1(3)
C21 C01 C20 118.5(3)
C03 C02 C01 120.4(4)
C03 C02 H02 119.8
C01 C02 H02 119.8
C02 C03 C04 120.0(3)
C02 C03 H03 120.0
C04 C03 H03 120.0
C22 C04 C03 118.0(3)
C22 C04 C05 119.4(3)
C03 C04 C05 121.9(3)
C06 C05 C04 118.5(3)
C06 C05 C32 121.7(3)
C04 C05 C32 119.6(3)
C05 C06 N23 126.2(3)
C05 C06 C07 125.2(3)
N23 C06 C07 108.6(3)
C08 C07 C06 108.0(3)
C08 C07 H07 126.0
C06 C07 H07 126.0
C07 C08 C09 107.1(3)
C07 C08 H08 126.4
C09 C08 H08 126.4
N23 C09 C10 126.9(4)
N23 C09 C08 110.0(3)
C10 C09 C08 123.1(4)
C09 C10 C11 124.8(3)
C09 C10 C38 117.7(3)
C11 C10 C38 117.5(3)
N24 C11 C10 126.8(3)
N24 C11 C12 110.2(3)
C10 C11 C12 122.9(3)
C13 C12 C11 107.1(3)
C13 C12 H12 126.4
C11 C12 H12 126.4
C12 C13 C14 107.0(3)
C12 C13 H13 126.5
C14 C13 H13 126.5
N24 C14 C15 127.7(3)
N24 C14 C13 109.7(3)
C15 C14 C13 122.6(3)
C14 C15 C16 125.6(3)
C14 C15 C44 117.6(3)
C16 C15 C44 116.7(3)
N25 C16 C15 126.3(3)
N25 C16 C17 110.8(3)
C15 C16 C17 122.9(3)
C18 C17 C16 107.3(3)
C18 C17 H17 126.4
C16 C17 H17 126.4
C17 C18 C19 107.4(3)
C17 C18 H18 126.3
C19 C18 H18 126.3
C20 C19 N25 125.6(3)
C20 C19 C18 125.6(3)
N25 C19 C18 108.8(3)
C19 C20 C01 118.0(3)
C19 C20 C26 121.7(3)
C01 C20 C26 120.4(3)
C22 C21 C01 119.9(3)
C22 C21 Ni1 74.9(2)
C01 C21 Ni1 102.1(2)
C22 C21 H21 123(3)
C01 C21 H21 117(3)
Ni1 C21 H21 96(3)
C21 C22 C04 120.3(3)
C21 C22 Ni1 74.5(2)
C04 C22 Ni1 102.1(2)
C21 C22 H22 120(3)
C04 C22 H22 119(3)
Ni1 C22 H22 93(3)
C09 N23 C06 106.1(3)
C09 N23 Ni1 122.5(3)
C06 N23 Ni1 130.6(2)
C11 N24 C14 105.9(3)
C11 N24 Ni1 126.6(2)
C14 N24 Ni1 125.5(2)
C16 N25 C19 105.7(3)
C16 N25 Ni1 122.3(2)
C19 N25 Ni1 131.7(2)
C31 C26 C27 118.3(3)
C31 C26 C20 121.9(3)
C27 C26 C20 119.7(3)
C28 C27 C26 121.0(4)
C28 C27 H27 119.5
C26 C27 H27 119.5
C27 C28 C29 119.8(4)
C27 C28 H28 120.1
C29 C28 H28 120.1
C30 C29 C28 119.6(4)
C30 C29 H29 120.2
C28 C29 H29 120.2
C31 C30 C29 120.4(4)
C31 C30 H30 119.8
C29 C30 H30 119.8
C30 C31 C26 120.6(3)
C30 C31 H31 119.7
C26 C31 H31 119.7
C37 C32 C33 118.2(4)
C37 C32 C05 122.2(4)
C33 C32 C05 119.5(4)
C34 C33 C32 120.9(4)
C34 C33 H33 119.5
C32 C33 H33 119.5
C35 C34 C33 119.8(4)
C35 C34 H34 120.1
C33 C34 H34 120.1
C34 C35 C36 120.0(4)
C34 C35 H35 120.0
C36 C35 H35 120.0
C35 C36 C37 120.3(4)
C35 C36 H36 119.9
C37 C36 H36 119.9
C36 C37 C32 120.7(4)
C36 C37 H37 119.6
C32 C37 H37 119.6
C43 C38 C39 118.4(4)
C43 C38 C10 120.7(4)
C39 C38 C10 120.9(3)
C40 C39 C38 120.8(4)
C40 C39 H39 119.6
C38 C39 H39 119.6
C39 C40 C41 119.8(4)
C39 C40 H40 120.1
C41 C40 H40 120.1
C42 C41 C40 120.4(4)
C42 C41 H41 119.8
C40 C41 H41 119.8
C41 C42 C43 119.2(4)
C41 C42 H42 120.4
C43 C42 H42 120.4
C38 C43 C42 121.3(4)
C38 C43 H43 119.3
C42 C43 H43 119.3
C45 C44 C49 119.2(4)
C45 C44 C15 120.5(3)
C49 C44 C15 120.3(4)
C44 C45 C46 120.6(4)
C44 C45 H45 119.7
C46 C45 H45 119.7
C47 C46 C45 119.5(4)
C47 C46 H46 120.2
C45 C46 H46 120.2
C46 C47 C48 120.6(4)
C46 C47 H47 119.7
C48 C47 H47 119.7
C47 C48 C49 119.9(4)
C47 C48 H48 120.0
C49 C48 H48 120.0
C48 C49 C44 120.1(4)
C48 C49 H49 119.9
C44 C49 H49 119.9
C1C Cl2B Cl3B 48.4(8)
C1C Cl3B Cl2B 48.7(9)
Cl3B C1C Cl2B 82.9(13)
Cl3B C1C Cl3A 32.9(9)
Cl2B C1C Cl3A 93.1(10)
Cl3B C1C Cl2A 105.9(9)
Cl2B C1C Cl2A 25.7(9)
Cl3A C1C Cl2A 118.7(4)
Cl3B C1C H1C1 138.6
Cl2B C1C H1C1 121.9
Cl3A C1C H1C1 107.6
Cl2A C1C H1C1 107.6
Cl3B C1C H1C2 84.8
Cl2B C1C H1C2 117.4
Cl3A C1C H1C2 107.6
Cl2A C1C H1C2 107.6
H1C1 C1C H1C2 107.1
Cl5A C2C Cl4A 113.4(11)
Cl5A C2C H2C1 108.9
Cl4A C2C H2C1 108.9
Cl5A C2C H2C2 108.9
Cl4A C2C H2C2 108.9
H2C1 C2C H2C2 107.7

loop_
_geom_bond_atom_site_label_1
_geom_bond_atom_site_label_2
_geom_bond_distance
Ni1 N24 1.977(3)
Ni1 N23 2.163(3)
Ni1 N25 2.170(3)
Ni1 Cl1 2.2395(12)
Ni1 C21 2.582(4)
Ni1 C22 2.588(4)
Ni1 H22 2.80(4)
Ni1 H21 2.84(4)
C01 C02 1.400(5)
C01 C21 1.421(5)
C01 C20 1.440(5)
C02 C03 1.369(5)
C02 H02 0.9500
C03 C04 1.409(5)
C03 H03 0.9500
C04 C22 1.406(5)
C04 C05 1.433(5)
C05 C06 1.386(5)
C05 C32 1.482(5)
C06 N23 1.407(5)
C06 C07 1.444(5)
C07 C08 1.343(6)
C07 H07 0.9500
C08 C09 1.451(5)
C08 H08 0.9500
C09 N23 1.368(5)
C09 C10 1.406(5)
C10 C11 1.409(5)
C10 C38 1.502(5)
C11 N24 1.373(5)
C11 C12 1.440(5)
C12 C13 1.347(6)
C12 H12 0.9500
C13 C14 1.449(5)
C13 H13 0.9500
C14 N24 1.379(5)
C14 C15 1.388(5)
C15 C16 1.422(5)
C15 C44 1.494(5)
C16 N25 1.356(5)
C16 C17 1.453(5)
C17 C18 1.343(5)
C17 H17 0.9500
C18 C19 1.453(5)
C18 H18 0.9500
C19 C20 1.387(5)
C19 N25 1.415(5)
C20 C26 1.477(5)
C21 C22 1.363(5)
C21 H21 0.946(10)
C22 H22 0.944(10)
C26 C31 1.400(5)
C26 C27 1.403(5)
C27 C28 1.380(5)
C27 H27 0.9500
C28 C29 1.402(6)
C28 H28 0.9500
C29 C30 1.386(6)
C29 H29 0.9500
C30 C31 1.384(5)
C30 H30 0.9500
C31 H31 0.9500
C32 C37 1.390(6)
C32 C33 1.399(6)
C33 C34 1.392(6)
C33 H33 0.9500
C34 C35 1.375(7)
C34 H34 0.9500
C35 C36 1.384(7)
C35 H35 0.9500
C36 C37 1.385(6)
C36 H36 0.9500
C37 H37 0.9500
C38 C43 1.388(6)
C38 C39 1.394(6)
C39 C40 1.387(6)
C39 H39 0.9500
C40 C41 1.388(6)
C40 H40 0.9500
C41 C42 1.382(6)
C41 H41 0.9500
C42 C43 1.396(6)
C42 H42 0.9500
C43 H43 0.9500
C44 C45 1.390(6)
C44 C49 1.395(6)
C45 C46 1.400(6)
C45 H45 0.9500
C46 C47 1.377(6)
C46 H46 0.9500
C47 C48 1.387(6)
C47 H47 0.9500
C48 C49 1.393(6)
C48 H48 0.9500
C49 H49 0.9500
Cl2A C1C 1.747(7)
Cl3A C1C 1.733(7)
Cl2B C1C 1.64(2)
Cl2B Cl3B 2.17(3)
Cl3B C1C 1.63(2)
C1C H1C1 0.9900
C1C H1C2 0.9900
Cl4A C2C 1.828(8)
Cl5A C2C 1.603(12)
C2C H2C1 0.9900
C2C H2C2 0.9900
